data_1511797
loop_
_publ_author_name
'Zhou, Weidong'
'Hern\'andez-Burgos, Kenneth'
'Burkhardt, Stephen E.'
'Qian, Hualei'
'Abru H\'ector D.'

_publ_section_title
;
 Synthesis and Electrochemical and Computational Analysis of Two New
 Families of Thiophene-Carbonyl Molecules
;
_journal_issue 12
_journal_name_full 'The Journal of Physical Chemistry C'
_journal_page_first 6022
_journal_paper_doi 10.1021/jp310555b
_journal_volume 117
_journal_year 2013
_chemical_formula_moiety 'C16 H8 O4 S3'
_chemical_formula_sum 'C16 H8 O4 S3'
_chemical_formula_weight 360.40
_chemical_name_systematic ?
_space_group_IT_number 14
_symmetry_cell_setting monoclinic
_symmetry_space_group_name_Hall '-P 2ybc'
_symmetry_space_group_name_H-M 'P 1 21/c 1'
_atom_sites_solution_hydrogens mixed
_atom_sites_solution_primary direct
_atom_sites_solution_secondary difmap
_audit_creation_method SHELXL-97
_cell_angle_alpha 90.00
_cell_angle_beta 92.185(2)
_cell_angle_gamma 90.00
_cell_formula_units_Z 4
_cell_length_a 17.4433(8)
_cell_length_b 7.3062(3)
_cell_length_c 11.3446(5)
_cell_measurement_reflns_used 3858
_cell_measurement_temperature 173(2)
_cell_measurement_theta_max 29.62
_cell_measurement_theta_min 3.32
_cell_volume 1444.75(11)
_computing_cell_refinement 'Bruker SAINT+'
_computing_data_collection 'Bruker APEX2'
_computing_data_reduction 'Bruker SAINT+'
_computing_molecular_graphics 'Bruker SHELXTL'
_computing_publication_material 'Bruker SHELXTL'
_computing_structure_refinement 'SHELXL-97 (Sheldrick, 1997)'
_computing_structure_solution 'SHELXS-97 (Sheldrick, 1990)'
_diffrn_ambient_temperature 173(2)
_diffrn_measured_fraction_theta_full 0.996
_diffrn_measured_fraction_theta_max 0.996
_diffrn_measurement_device_type 'Bruker X8 APEX II diffractometer'
_diffrn_measurement_method 'phi and omega scans'
_diffrn_radiation_monochromator graphite
_diffrn_radiation_source 'fine-focus sealed tube'
_diffrn_radiation_type MoK\a
_diffrn_radiation_wavelength 0.71073
_diffrn_reflns_av_R_equivalents 0.0300
_diffrn_reflns_av_sigmaI/netI 0.0344
_diffrn_reflns_limit_h_max 23
_diffrn_reflns_limit_h_min -23
_diffrn_reflns_limit_k_max 9
_diffrn_reflns_limit_k_min -8
_diffrn_reflns_limit_l_max 14
_diffrn_reflns_limit_l_min -15
_diffrn_reflns_number 11811
_diffrn_reflns_theta_full 28.28
_diffrn_reflns_theta_max 28.28
_diffrn_reflns_theta_min 2.34
_diffrn_standards_number 0
_exptl_absorpt_coefficient_mu 0.530
_exptl_absorpt_correction_T_max 0.9921
_exptl_absorpt_correction_T_min 0.8159
_exptl_absorpt_correction_type multi-scan
_exptl_absorpt_process_details SADABS
_exptl_crystal_colour yellow
_exptl_crystal_density_diffrn 1.657
_exptl_crystal_density_method 'not measured'
_exptl_crystal_description plate
_exptl_crystal_F_000 736
_exptl_crystal_size_max 0.40
_exptl_crystal_size_mid 0.30
_exptl_crystal_size_min 0.02
_refine_diff_density_max 0.384
_refine_diff_density_min -0.311
_refine_diff_density_rms 0.065
_refine_ls_extinction_method none
_refine_ls_goodness_of_fit_ref 1.039
_refine_ls_hydrogen_treatment mixed
_refine_ls_matrix_type full
_refine_ls_number_parameters 274
_refine_ls_number_reflns 3568
_refine_ls_number_restraints 28
_refine_ls_restrained_S_all 1.036
_refine_ls_R_factor_all 0.0499
_refine_ls_R_factor_gt 0.0356
_refine_ls_shift/su_max 0.001
_refine_ls_shift/su_mean 0.000
_refine_ls_structure_factor_coef Fsqd
_refine_ls_weighting_details 'calc w=1/[\s^2^(Fo^2^)+(0.0661P)^2^+0.0400P] where P=(Fo^2^+2Fc^2^)/3'
_refine_ls_weighting_scheme calc
_refine_ls_wR_factor_gt 0.0972
_refine_ls_wR_factor_ref 0.1070
_reflns_number_gt 2828
_reflns_number_total 3568
_reflns_threshold_expression >2sigma(I)
_cod_data_source_file jp310555b_si_003.cif
_cod_data_source_block wz4
_cod_depositor_comments
;
The following automatic conversions were performed:

'_symmetry_cell_setting' value 'Monoclinic' changed to 'monoclinic'
according to /home/saulius/struct/CIF-dictionaries/cif_core.dic
dictionary named 'cif_core.dic' version 2.4.2 from 2011-04-26.

Automatic conversion script
Id: cif_fix_values 1891 2012-01-12 08:04:46Z andrius 
;
_cod_original_sg_symbol_H-M P2(1)/c
_cod_database_code 1511797

loop_
_symmetry_equiv_pos_as_xyz
'x, y, z'
'-x, y+1/2, -z+1/2'
'-x, -y, -z'
'x, -y-1/2, z-1/2'

loop_
_atom_site_label
_atom_site_type_symbol
_atom_site_fract_x
_atom_site_fract_y
_atom_site_fract_z
_atom_site_U_iso_or_equiv
_atom_site_adp_type
_atom_site_occupancy
_atom_site_symmetry_multiplicity
_atom_site_calc_flag
_atom_site_refinement_flags
_atom_site_disorder_assembly
_atom_site_disorder_group
S2 S 0.18269(2) 0.28335(6) 0.12363(4) 0.02017(13) Uani 1 1 d . . .
O1 O 0.04562(7) 0.29435(19) 0.00609(11) 0.0290(3) Uani 1 1 d . . .
O2 O 0.00555(7) 0.00928(18) 0.23836(11) 0.0262(3) Uani 1 1 d . . .
O3 O 0.33633(8) 0.4433(2) 0.10963(12) 0.0336(3) Uani 1 1 d . . .
O4 O 0.37610(8) 0.3736(2) 0.40063(12) 0.0360(4) Uani 1 1 d . A .
S1 S -0.14137(3) 0.07347(7) 0.13043(4) 0.02613(14) Uani 1 1 d . . .
C1 C -0.21630(11) 0.1342(3) 0.03791(18) 0.0292(4) Uani 1 1 d . . .
H1 H -0.2775(11) 0.078(3) 0.0514(17) 0.026(5) Uiso 1 1 d . . .
C2 C -0.19398(11) 0.2380(3) -0.05409(18) 0.0272(4) Uani 1 1 d . . .
H2 H -0.2243(13) 0.283(3) -0.1135(19) 0.037(6) Uiso 1 1 d . . .
C3 C -0.11451(10) 0.2712(2) -0.05104(16) 0.0204(4) Uani 1 1 d . . .
H3 H -0.0935(11) 0.331(3) -0.0961(18) 0.022(5) Uiso 1 1 d . . .
C4 C -0.07731(9) 0.1891(2) 0.04615(15) 0.0190(3) Uani 1 1 d . . .
C5 C 0.00501(10) 0.2084(2) 0.07089(15) 0.0194(4) Uani 1 1 d . . .
C6 C 0.04268(9) 0.1138(2) 0.17944(15) 0.0187(3) Uani 1 1 d . . .
C7 C 0.12442(9) 0.1518(2) 0.20818(14) 0.0185(3) Uani 1 1 d . . .
C8 C 0.16229(10) 0.0926(2) 0.31045(15) 0.0208(4) Uani 1 1 d . . .
H8 H 0.1398(10) 0.029(2) 0.3684(15) 0.015(5) Uiso 1 1 d . . .
C9 C 0.23785(10) 0.1565(3) 0.32160(15) 0.0224(4) Uani 1 1 d . . .
H9 H 0.2701(12) 0.137(3) 0.3852(18) 0.031(6) Uiso 1 1 d . . .
C10 C 0.25724(9) 0.2623(2) 0.22618(15) 0.0204(4) Uani 1 1 d . . .
C11 C 0.32861(10) 0.3587(3) 0.20113(16) 0.0230(4) Uani 1 1 d . A .
C12 C 0.39330(10) 0.3636(3) 0.29700(16) 0.0246(4) Uani 1 1 d D . .
S3 S 0.54432(9) 0.3767(3) 0.36650(17) 0.0298(4) Uani 0.750(3) 1 d PD A 1
C13 C 0.4722(3) 0.3641(15) 0.2561(15) 0.020(2) Uani 0.750(3) 1 d PD A 1
C14 C 0.5018(7) 0.3581(16) 0.1463(12) 0.047(4) Uani 0.750(3) 1 d PD A 1
H14A H 0.4706 0.3489 0.0760 0.056 Uiso 0.750(3) 1 calc PR A 1
C15 C 0.5818(6) 0.3668(19) 0.1463(8) 0.0334(17) Uani 0.750(3) 1 d PD A 1
H15A H 0.6114 0.3676 0.0777 0.040 Uiso 0.750(3) 1 calc PR A 1
C16 C 0.6113(6) 0.374(2) 0.2600(13) 0.037(3) Uani 0.750(3) 1 d PD A 1
H16A H 0.6648 0.3769 0.2783 0.045 Uiso 0.750(3) 1 calc PR A 1
S3' S 0.4986(4) 0.3654(12) 0.1252(11) 0.0334(12) Uani 0.250(3) 1 d PD A 2
C13' C 0.4737(11) 0.369(5) 0.273(5) 0.024(5) Uani 0.250(3) 1 d PDU A 2
C14' C 0.5411(14) 0.374(4) 0.3361(17) 0.038(6) Uani 0.250(3) 1 d PDU A 2
H14B H 0.5412 0.3747 0.4199 0.046 Uiso 0.250(3) 1 calc PR A 2
C15' C 0.6076(18) 0.378(7) 0.281(4) 0.036(5) Uani 0.250(3) 1 d PDU A 2
H15B H 0.6574 0.3893 0.3178 0.043 Uiso 0.250(3) 1 calc PR A 2
C16' C 0.5917(16) 0.364(6) 0.172(2) 0.031(5) Uani 0.250(3) 1 d PDU A 2
H16B H 0.6313 0.3539 0.1171 0.037 Uiso 0.250(3) 1 calc PR A 2

loop_
_atom_site_aniso_label
_atom_site_aniso_U_11
_atom_site_aniso_U_22
_atom_site_aniso_U_33
_atom_site_aniso_U_23
_atom_site_aniso_U_13
_atom_site_aniso_U_12
S2 0.0180(2) 0.0237(3) 0.0189(2) 0.00214(17) 0.00096(15) -0.00101(16)
O1 0.0231(6) 0.0386(8) 0.0252(7) 0.0107(6) 0.0015(5) -0.0034(6)
O2 0.0241(6) 0.0291(8) 0.0255(7) 0.0064(6) 0.0007(5) -0.0052(5)
O3 0.0239(7) 0.0449(9) 0.0320(7) 0.0105(7) -0.0006(5) -0.0046(6)
O4 0.0281(7) 0.0537(10) 0.0262(7) -0.0060(7) 0.0016(6) -0.0040(7)
S1 0.0221(2) 0.0297(3) 0.0266(3) 0.00553(19) 0.00143(17) -0.00383(18)
C1 0.0223(9) 0.0284(10) 0.0369(11) -0.0001(9) -0.0002(8) -0.0019(8)
C2 0.0244(9) 0.0256(10) 0.0311(10) 0.0014(8) -0.0067(8) 0.0007(7)
C3 0.0221(9) 0.0183(9) 0.0210(9) -0.0003(7) 0.0011(7) -0.0016(7)
C4 0.0193(8) 0.0177(8) 0.0201(8) -0.0024(7) 0.0018(6) -0.0006(6)
C5 0.0212(8) 0.0180(8) 0.0191(8) -0.0011(7) 0.0020(6) 0.0011(7)
C6 0.0208(8) 0.0181(9) 0.0173(8) -0.0023(7) 0.0015(6) 0.0006(6)
C7 0.0203(8) 0.0167(8) 0.0184(8) -0.0015(7) 0.0025(6) 0.0012(6)
C8 0.0223(8) 0.0214(9) 0.0188(8) 0.0004(7) 0.0028(7) 0.0029(7)
C9 0.0217(8) 0.0260(10) 0.0196(9) -0.0003(8) -0.0006(7) 0.0049(7)
C10 0.0163(8) 0.0234(9) 0.0215(8) -0.0027(7) -0.0001(6) 0.0029(6)
C11 0.0185(8) 0.0271(10) 0.0234(9) -0.0016(8) 0.0013(7) 0.0027(7)
C12 0.0220(9) 0.0251(10) 0.0269(10) -0.0005(8) 0.0011(7) -0.0005(7)
S3 0.0220(4) 0.0362(6) 0.0307(10) 0.0049(5) -0.0062(4) -0.0043(3)
C13 0.014(2) 0.022(3) 0.024(6) -0.001(2) -0.0030(15) -0.0027(17)
C14 0.038(4) 0.044(4) 0.057(7) -0.007(3) -0.010(3) -0.005(3)
C15 0.031(4) 0.037(3) 0.032(3) 0.006(3) 0.003(2) 0.002(2)
C16 0.020(2) 0.036(4) 0.056(7) 0.014(4) 0.003(3) -0.003(3)
S3' 0.0190(19) 0.040(3) 0.042(3) -0.0091(16) 0.012(2) -0.0025(15)
C13' 0.044(9) 0.018(9) 0.012(8) 0.003(5) 0.002(5) 0.001(6)
C14' 0.058(9) 0.043(8) 0.014(9) 0.005(6) 0.005(6) -0.017(6)
C15' 0.030(9) 0.035(9) 0.040(11) 0.010(8) -0.024(8) -0.003(10)
C16' 0.010(6) 0.050(9) 0.034(10) 0.003(10) 0.005(7) 0.005(5)

loop_
_atom_type_symbol
_atom_type_description
_atom_type_scat_dispersion_real
_atom_type_scat_dispersion_imag
_atom_type_scat_source
C C 0.0033 0.0016 'International Tables Vol C Tables 4.2.6.8 and 6.1.1.4'
H H 0.0000 0.0000 'International Tables Vol C Tables 4.2.6.8 and 6.1.1.4'
O O 0.0106 0.0060 'International Tables Vol C Tables 4.2.6.8 and 6.1.1.4'
S S 0.1246 0.1234 'International Tables Vol C Tables 4.2.6.8 and 6.1.1.4'

loop_
_geom_angle_atom_site_label_1
_geom_angle_atom_site_label_2
_geom_angle_atom_site_label_3
_geom_angle
C10 S2 C7 91.18(8)
C1 S1 C4 91.67(9)
C2 C1 S1 112.52(15)
C1 C2 C3 112.86(17)
C4 C3 C2 111.95(17)
C3 C4 C5 122.38(16)
C3 C4 S1 111.01(13)
C5 C4 S1 126.58(13)
O1 C5 C4 121.71(16)
O1 C5 C6 118.41(15)
C4 C5 C6 119.86(15)
O2 C6 C7 121.75(15)
O2 C6 C5 120.10(15)
C7 C6 C5 118.15(15)
C8 C7 C6 123.56(16)
C8 C7 S2 111.70(13)
C6 C7 S2 124.67(12)
C7 C8 C9 112.93(16)
C10 C9 C8 111.93(15)
C9 C10 C11 130.89(16)
C9 C10 S2 112.25(13)
C11 C10 S2 116.85(13)
O3 C11 C10 122.00(16)
O3 C11 C12 119.22(16)
C10 C11 C12 118.65(15)
O4 C12 C13 124.7(7)
O4 C12 C13' 117(2)
C13 C12 C13' 8(3)
O4 C12 C11 118.66(16)
C13 C12 C11 116.6(7)
C13' C12 C11 124(2)
C16 S3 C13 89.1(6)
C14 C13 C12 132.8(11)
C14 C13 S3 111.7(6)
C12 C13 S3 115.6(10)
C15 C14 C13 114.2(11)
C16 C15 C14 109.9(10)
C15 C16 S3 115.0(8)
C16' S3' C13' 88.2(14)
C14' C13' C12 138(4)
C14' C13' S3' 105.3(16)
C12 C13' S3' 117(3)
C15' C14' C13' 121(3)
C14' C15' C16' 107(3)
C15' C16' S3' 119(2)

loop_
_geom_bond_atom_site_label_1
_geom_bond_atom_site_label_2
_geom_bond_distance
S2 C10 1.7184(17)
S2 C7 1.7180(17)
O1 C5 1.215(2)
O2 C6 1.217(2)
O3 C11 1.220(2)
O4 C12 1.227(2)
S1 C1 1.703(2)
S1 C4 1.7198(17)
C1 C2 1.359(3)
C2 C3 1.406(2)
C3 C4 1.394(2)
C4 C5 1.460(2)
C5 C6 1.538(2)
C6 C7 1.477(2)
C7 C8 1.383(2)
C8 C9 1.399(2)
C9 C10 1.383(2)
C10 C11 1.467(2)
C11 C12 1.537(2)
C12 C13 1.469(5)
C12 C13' 1.439(15)
S3 C16 1.712(12)
S3 C13 1.744(15)
C13 C14 1.367(19)
C14 C15 1.397(16)
C15 C16 1.371(13)
S3' C16' 1.69(3)
S3' C13' 1.75(5)
C13' C14' 1.35(5)
C14' C15' 1.34(4)
C15' C16' 1.27(4)
